data_6000759
loop_
_publ_author_name
'Bataille, T.'
'Auffr\'edic, J. P.'
'Lou\"er, D.'

_publ_section_title
;
 A powder diffraction study of the crystal structure and the dehydration
 process of yttrium potassium oxalate tetrahydrate
;
_journal_name_full 'Materials Science Forum'
_journal_page_first 976
_journal_page_last 981
_journal_paper_doi 10.4028/www.scientific.net/MSF.321-324.976
_journal_volume 321
_journal_year 2000
_chemical_formula_sum 'C4 H8 K O12 Y'
_space_group_name_H-M_alt 'I 41/a'
_cell_angle_alpha 90.000
_cell_angle_beta 90.000
_cell_angle_gamma 90.000
_cell_length_a 11.4612
_cell_length_b 11.4612
_cell_length_c 8.9040
_cell_volume 1169.62
_cod_database_code 6000759

loop_
_atom_site_label
_atom_site_fract_x
_atom_site_fract_y
_atom_site_fract_z
? ? ? ?
